data_2022454
loop_
_publ_author_name
'Pham, Duyen N. K.'
'Belanger, Zachary S.'
'Chadeayne, Andrew R.'
'Golen, James A.'
'Manke, David R.'

_publ_section_title
;
 The crystalline forms of nine hydrochloride salts of substituted
 tryptamines
;
_journal_coeditor_code YP3219
_journal_issue 10
_journal_name_full 'Acta Crystallographica Section C'
_journal_page_first
;
;
_journal_paper_doi 10.1107/S2053229621008950
_journal_volume 77
_journal_year 2021
_chemical_formula_iupac 'C11 H15 N2 O +, Cl -'
_chemical_formula_moiety 'C11 H15 N2 O +, Cl -'
_chemical_formula_sum 'C11 H15 Cl N2 O'
_chemical_formula_weight 226.70
_chemical_name_common
;
5-Methoxytryptammonium chloride
;
_chemical_name_systematic
;
2-(5-Methoxy-1<i>H</i>-indol-3-yl)ethan-1-aminium chloride
;
_space_group_crystal_system monoclinic
_space_group_IT_number 14
_space_group_name_Hall '-P 2ybc'
_space_group_name_H-M_alt 'P 1 21/c 1'
_atom_sites_solution_hydrogens mixed
_audit_creation_method
;
Olex2 1.3
(compiled 2020.11.12 svn.r5f609507 for OlexSys, GUI svn.r6272)
;
_cell_angle_alpha 90
_cell_angle_beta 102.742(2)
_cell_angle_gamma 90
_cell_formula_units_Z 4
_cell_length_a 14.6858(8)
_cell_length_b 8.3613(4)
_cell_length_c 9.7878(5)
_cell_measurement_reflns_used 7221
_cell_measurement_temperature 297(2)
_cell_measurement_theta_max 25.72
_cell_measurement_theta_min 2.82
_cell_volume 1172.27(10)
_computing_cell_refinement
;
SAINT (Bruker, 2018)
;
_computing_data_collection
;
APEX3 (Bruker, 2018)
;
_computing_data_reduction
;
SAINT (Bruker, 2018)
;
_computing_molecular_graphics
;
OLEX2 (Dolomanov <i>et al.</i>,  2009)
;
_computing_publication_material
;
publCIF (Westrip, 2010)
;
_computing_structure_refinement
;
SHELXL2018 (Sheldrick, 2015b)
;
_computing_structure_solution
;
SHELXT2014 (Sheldrick, 2015a)
;
_diffrn_ambient_temperature 297.15
_diffrn_measured_fraction_theta_full 0.990
_diffrn_measured_fraction_theta_max 0.986
_diffrn_measurement_device_type 'Bruker D8 Venture CMOS'
_diffrn_measurement_method '\f and \w scans'
_diffrn_radiation_type MoK\a
_diffrn_radiation_wavelength 0.71073
_diffrn_reflns_av_R_equivalents 0.0399
_diffrn_reflns_av_unetI/netI 0.0180
_diffrn_reflns_limit_h_max 17
_diffrn_reflns_limit_h_min -17
_diffrn_reflns_limit_k_max 10
_diffrn_reflns_limit_k_min -10
_diffrn_reflns_limit_l_max 11
_diffrn_reflns_limit_l_min -11
_diffrn_reflns_number 21284
_diffrn_reflns_theta_full 25.242
_diffrn_reflns_theta_max 25.752
_diffrn_reflns_theta_min 2.821
_diffrn_source_current 30.0
_diffrn_source_power 1.5
_diffrn_source_voltage 50.0
_diffrn_standards_number 0
_exptl_absorpt_coefficient_mu 0.302
_exptl_absorpt_correction_T_max 0.7453
_exptl_absorpt_correction_T_min 0.6962
_exptl_absorpt_correction_type multi-scan
_exptl_absorpt_process_details
;
(SADABS; Bruker, 2018)
;
_exptl_crystal_colour colourless
_exptl_crystal_density_diffrn 1.284
_exptl_crystal_description PLATE
_exptl_crystal_F_000 480
_exptl_crystal_size_max 0.24
_exptl_crystal_size_mid 0.21
_exptl_crystal_size_min 0.04
_refine_diff_density_max 0.181
_refine_diff_density_min -0.241
_refine_ls_extinction_method none
_refine_ls_goodness_of_fit_ref 1.034
_refine_ls_hydrogen_treatment mixed
_refine_ls_matrix_type full
_refine_ls_number_parameters 149
_refine_ls_number_reflns 2213
_refine_ls_number_restraints 4
_refine_ls_restrained_S_all 1.035
_refine_ls_R_factor_all 0.0447
_refine_ls_R_factor_gt 0.0345
_refine_ls_shift/su_max 0.001
_refine_ls_shift/su_mean 0.000
_refine_ls_structure_factor_coef Fsqd
_refine_ls_weighting_details 'w=1/[\s^2^(Fo^2^)+(0.0467P)^2^+0.3256P] where P=(Fo^2^+2Fc^2^)/3'
_refine_ls_weighting_scheme calc
_refine_ls_wR_factor_gt 0.0894
_refine_ls_wR_factor_ref 0.0982
_reflns_number_gt 1842
_reflns_number_total 2213
_reflns_threshold_expression 'I > 2\s(I)'
_cod_data_source_file yp3219sup1.cif
_cod_data_source_block 3
_cod_database_code 2022454
_shelx_space_group_comment
;
The symmetry employed for this shelxl refinement is uniquely defined
by the following loop, which should always be used as a source of
symmetry information in preference to the above space-group names.
They are only intended as comments.
;
_shelx_estimated_absorpt_t_min 0.931
_shelx_estimated_absorpt_t_max 0.988

loop_
_space_group_symop_operation_xyz
'x, y, z'
'-x, y+1/2, -z+1/2'
'-x, -y, -z'
'x, -y-1/2, z-1/2'

loop_
_atom_site_type_symbol
_atom_site_label
_atom_site_fract_x
_atom_site_fract_y
_atom_site_fract_z
_atom_site_U_iso_or_equiv
_atom_site_adp_type
_atom_site_calc_flag
_atom_site_occupancy
_atom_site_disorder_assembly
_atom_site_disorder_group
Cl Cl1 1.05785(3) 0.68037(6) 0.17151(4) 0.06006(18) Uani d 1 . .
O O1 0.47751(10) 0.34764(18) 0.32736(18) 0.0787(4) Uani d 1 . .
N N1 0.84685(11) 0.49024(19) 0.52994(17) 0.0582(4) Uani d 1 . .
H H1 0.8843(12) 0.472(3) 0.6100(14) 0.070 Uiso d 1 . .
N N2 0.88157(10) 0.45502(19) 0.09699(15) 0.0524(4) Uani d 1 . .
H H2A 0.8912(13) 0.391(2) 0.0192(15) 0.063 Uiso d 1 . .
H H2B 0.9369(9) 0.523(2) 0.124(2) 0.063 Uiso d 1 . .
H H2C 0.8807(13) 0.387(2) 0.1775(15) 0.063 Uiso d 1 . .
C C1 0.86687(13) 0.5749(2) 0.4210(2) 0.0587(5) Uani d 1 . .
H H1A 0.924770 0.619371 0.420015 0.070 Uiso calc 1 . .
C C2 0.75511(12) 0.44368(19) 0.49469(17) 0.0488(4) Uani d 1 . .
C C3 0.70137(14) 0.3595(2) 0.57105(19) 0.0594(5) Uani d 1 . .
H H3 0.726792 0.323283 0.661229 0.071 Uiso calc 1 . .
C C4 0.61014(15) 0.3321(2) 0.5089(2) 0.0642(5) Uani d 1 . .
H H4 0.573207 0.274972 0.557763 0.077 Uiso calc 1 . .
C C5 0.57023(13) 0.3874(2) 0.3736(2) 0.0566(4) Uani d 1 . .
C C6 0.62208(12) 0.47263(19) 0.29776(19) 0.0511(4) Uani d 1 . .
H H6 0.595425 0.510265 0.208480 0.061 Uiso calc 1 . .
C C7 0.71661(12) 0.50130(18) 0.35907(17) 0.0463(4) Uani d 1 . .
C C8 0.78999(12) 0.58523(19) 0.31395(19) 0.0521(4) Uani d 1 . .
C C9 0.78512(14) 0.6630(2) 0.1749(2) 0.0650(5) Uani d 1 . .
H H9A 0.834975 0.741072 0.184262 0.078 Uiso calc 1 . .
H H9B 0.726330 0.719872 0.147801 0.078 Uiso calc 1 . .
C C10 0.79313(13) 0.5464(2) 0.05945(19) 0.0589(5) Uani d 1 . .
H H10A 0.740740 0.472971 0.044063 0.071 Uiso calc 1 . .
H H10B 0.790955 0.604680 -0.026921 0.071 Uiso calc 1 . .
C C11 0.42849(15) 0.4152(3) 0.2008(3) 0.0815(7) Uani d 1 . .
H H11A 0.363683 0.386920 0.185799 0.122 Uiso calc 1 . .
H H11B 0.453610 0.375347 0.124810 0.122 Uiso calc 1 . .
H H11C 0.434709 0.529493 0.205437 0.122 Uiso calc 1 . .

loop_
_atom_site_aniso_label
_atom_site_aniso_U_11
_atom_site_aniso_U_22
_atom_site_aniso_U_33
_atom_site_aniso_U_12
_atom_site_aniso_U_13
_atom_site_aniso_U_23
Cl1 0.0679(3) 0.0661(3) 0.0455(3) -0.0167(2) 0.01088(19) -0.00668(19)
O1 0.0608(8) 0.0759(10) 0.0978(12) -0.0097(7) 0.0141(8) 0.0126(8)
N1 0.0591(9) 0.0609(9) 0.0522(9) 0.0106(7) 0.0066(7) -0.0130(7)
N2 0.0563(9) 0.0575(9) 0.0441(8) -0.0062(7) 0.0128(6) 0.0017(7)
C1 0.0549(10) 0.0479(10) 0.0748(12) 0.0008(8) 0.0175(9) -0.0145(9)
C2 0.0592(10) 0.0406(8) 0.0477(9) 0.0104(7) 0.0140(7) -0.0080(7)
C3 0.0765(13) 0.0569(10) 0.0477(10) 0.0144(9) 0.0201(9) 0.0032(8)
C4 0.0759(13) 0.0557(11) 0.0686(12) 0.0044(9) 0.0325(10) 0.0111(9)
C5 0.0562(10) 0.0460(9) 0.0691(12) 0.0005(8) 0.0172(9) -0.0008(8)
C6 0.0585(10) 0.0429(9) 0.0514(9) 0.0048(7) 0.0110(8) 0.0015(7)
C7 0.0563(9) 0.0343(7) 0.0500(9) 0.0066(7) 0.0155(7) -0.0021(6)
C8 0.0575(10) 0.0387(8) 0.0626(11) 0.0037(7) 0.0186(8) -0.0018(7)
C9 0.0665(12) 0.0475(10) 0.0850(14) 0.0040(8) 0.0257(10) 0.0186(9)
C10 0.0541(10) 0.0641(11) 0.0569(10) -0.0061(8) 0.0089(8) 0.0208(9)
C11 0.0546(12) 0.0920(17) 0.0941(17) 0.0013(11) 0.0081(11) -0.0013(13)

loop_
_atom_type_symbol
_atom_type_description
_atom_type_scat_dispersion_real
_atom_type_scat_dispersion_imag
_atom_type_scat_source
C C 0.0033 0.0016 'International Tables Vol C Tables 4.2.6.8 and 6.1.1.4'
H H 0.0000 0.0000 'International Tables Vol C Tables 4.2.6.8 and 6.1.1.4'
Cl Cl 0.1484 0.1585 'International Tables Vol C Tables 4.2.6.8 and 6.1.1.4'
N N 0.0061 0.0033 'International Tables Vol C Tables 4.2.6.8 and 6.1.1.4'
O O 0.0106 0.0060 'International Tables Vol C Tables 4.2.6.8 and 6.1.1.4'

loop_
_geom_angle_atom_site_label_1
_geom_angle_atom_site_label_2
_geom_angle_atom_site_label_3
_geom_angle_site_symmetry_1
_geom_angle_site_symmetry_3
_geom_angle
_geom_angle_publ_flag
C5 O1 C11 . . 117.98(16) ?
C1 N1 H1 . . 126.6(15) ?
C1 N1 C2 . . 108.64(15) ?
C2 N1 H1 . . 124.7(15) ?
H2A N2 H2B . . 105.9(16) ?
H2A N2 H2C . . 110.2(16) ?
H2B N2 H2C . . 106.2(16) ?
C10 N2 H2A . . 111.2(12) ?
C10 N2 H2B . . 113.5(11) ?
C10 N2 H2C . . 109.6(12) ?
N1 C1 H1A . . 124.8 ?
C8 C1 N1 . . 110.41(17) ?
C8 C1 H1A . . 124.8 ?
N1 C2 C3 . . 130.57(17) ?
N1 C2 C7 . . 107.94(15) ?
C3 C2 C7 . . 121.45(16) ?
C2 C3 H3 . . 121.2 ?
C4 C3 C2 . . 117.62(17) ?
C4 C3 H3 . . 121.2 ?
C3 C4 H4 . . 119.0 ?
C3 C4 C5 . . 122.03(18) ?
C5 C4 H4 . . 119.0 ?
O1 C5 C4 . . 114.04(17) ?
C6 C5 O1 . . 124.97(17) ?
C6 C5 C4 . . 120.99(17) ?
C5 C6 H6 . . 121.0 ?
C5 C6 C7 . . 118.07(16) ?
C7 C6 H6 . . 121.0 ?
C2 C7 C8 . . 106.54(15) ?
C6 C7 C2 . . 119.83(15) ?
C6 C7 C8 . . 133.62(16) ?
C1 C8 C7 . . 106.46(16) ?
C1 C8 C9 . . 126.32(18) ?
C7 C8 C9 . . 127.17(17) ?
C8 C9 H9A . . 108.8 ?
C8 C9 H9B . . 108.8 ?
C8 C9 C10 . . 113.74(14) ?
H9A C9 H9B . . 107.7 ?
C10 C9 H9A . . 108.8 ?
C10 C9 H9B . . 108.8 ?
N2 C10 C9 . . 110.77(15) ?
N2 C10 H10A . . 109.5 ?
N2 C10 H10B . . 109.5 ?
C9 C10 H10A . . 109.5 ?
C9 C10 H10B . . 109.5 ?
H10A C10 H10B . . 108.1 ?
O1 C11 H11A . . 109.5 ?
O1 C11 H11B . . 109.5 ?
O1 C11 H11C . . 109.5 ?
H11A C11 H11B . . 109.5 ?
H11A C11 H11C . . 109.5 ?
H11B C11 H11C . . 109.5 ?

loop_
_geom_bond_atom_site_label_1
_geom_bond_atom_site_label_2
_geom_bond_site_symmetry_2
_geom_bond_distance
_geom_bond_publ_flag
O1 C5 . 1.378(2) ?
O1 C11 . 1.407(3) ?
N1 H1 . 0.865(9) ?
N1 C1 . 1.365(3) ?
N1 C2 . 1.371(2) ?
N2 H2A . 0.966(9) ?
N2 H2B . 0.978(9) ?
N2 H2C . 0.975(9) ?
N2 C10 . 1.482(2) ?
C1 H1A . 0.9300 ?
C1 C8 . 1.363(3) ?
C2 C3 . 1.392(3) ?
C2 C7 . 1.408(2) ?
C3 H3 . 0.9300 ?
C3 C4 . 1.363(3) ?
C4 H4 . 0.9300 ?
C4 C5 . 1.404(3) ?
C5 C6 . 1.374(3) ?
C6 H6 . 0.9300 ?
C6 C7 . 1.406(2) ?
C7 C8 . 1.435(2) ?
C8 C9 . 1.496(3) ?
C9 H9A . 0.9700 ?
C9 H9B . 0.9700 ?
C9 C10 . 1.516(3) ?
C10 H10A . 0.9700 ?
C10 H10B . 0.9700 ?
C11 H11A . 0.9600 ?
C11 H11B . 0.9600 ?
C11 H11C . 0.9600 ?

loop_
_geom_hbond_atom_site_label_D
_geom_hbond_atom_site_label_H
_geom_hbond_atom_site_label_A
_geom_hbond_site_symmetry_A
_geom_hbond_distance_DH
_geom_hbond_distance_HA
_geom_hbond_distance_DA
_geom_hbond_angle_DHA
_geom_hbond_publ_flag
N1 H1 Cl1 3_766 0.865(9) 2.473(13) 3.2754(17) 154.4(19) yes
N2 H2A Cl1 3_765 0.966(9) 2.240(11) 3.1640(16) 159.8(16) yes
N2 H2B Cl1 . 0.978(9) 2.178(10) 3.1547(16) 176.6(17) yes
N2 H2C Cl1 2_745 0.975(9) 2.322(12) 3.2109(15) 151.2(16) yes

loop_
_geom_torsion_atom_site_label_1
_geom_torsion_atom_site_label_2
_geom_torsion_atom_site_label_3
_geom_torsion_atom_site_label_4
_geom_torsion_site_symmetry_1
_geom_torsion_site_symmetry_2
_geom_torsion_site_symmetry_3
_geom_torsion_site_symmetry_4
_geom_torsion
_geom_torsion_publ_flag
O1 C5 C6 C7 . . . . -178.99(16) ?
N1 C1 C8 C7 . . . . 0.11(19) ?
N1 C1 C8 C9 . . . . -177.51(16) ?
N1 C2 C3 C4 . . . . 178.97(17) ?
N1 C2 C7 C6 . . . . -178.89(14) ?
N1 C2 C7 C8 . . . . 0.04(17) ?
C1 N1 C2 C3 . . . . -178.03(17) ?
C1 N1 C2 C7 . . . . 0.02(18) ?
C1 C8 C9 C10 . . . . 98.3(2) ?
C2 N1 C1 C8 . . . . -0.08(19) ?
C2 C3 C4 C5 . . . . -0.8(3) ?
C2 C7 C8 C1 . . . . -0.09(18) ?
C2 C7 C8 C9 . . . . 177.50(16) ?
C3 C2 C7 C6 . . . . -0.6(2) ?
C3 C2 C7 C8 . . . . 178.31(15) ?
C3 C4 C5 O1 . . . . 179.56(17) ?
C3 C4 C5 C6 . . . . -0.2(3) ?
C4 C5 C6 C7 . . . . 0.7(3) ?
C5 C6 C7 C2 . . . . -0.3(2) ?
C5 C6 C7 C8 . . . . -178.90(17) ?
C6 C7 C8 C1 . . . . 178.63(17) ?
C6 C7 C8 C9 . . . . -3.8(3) ?
C7 C2 C3 C4 . . . . 1.1(3) ?
C7 C8 C9 C10 . . . . -78.8(2) ?
C8 C9 C10 N2 . . . . -57.8(2) ?
C11 O1 C5 C4 . . . . 171.93(19) ?
C11 O1 C5 C6 . . . . -8.4(3) ?

_cod_database_fobs_code 2022454
